data_4120313
loop_
_publ_author_name
'Kerstin Hansen'
'Tibor Szilv\'asi'
'Burgert Blom'
'Shigeyoshi Inoue'
'Jan Epping'
'Matthias Driess'

_publ_section_title
;
 A Fragile Zwitterionic Phosphasilene as a Transfer Agent of the Elusive
 Parent Phosphinidene (:PH)
;
_journal_name_full 'Journal of the American Chemical Society'
_journal_page_first 11795
_journal_page_last 11798
_journal_paper_doi 10.1021/ja4072699
_journal_volume 135
_journal_year 2013
_chemical_formula_sum 'C29 H44 N2 P2 Si'
_chemical_formula_weight 510.69
_chemical_name_systematic
; 
 ? 
;
_space_group_IT_number 14
_symmetry_cell_setting monoclinic
_symmetry_space_group_name_Hall '-P 2yn'
_symmetry_space_group_name_H-M 'P 1 21/n 1'
_atom_sites_solution_hydrogens geom
_atom_sites_solution_primary direct
_atom_sites_solution_secondary difmap
_audit_creation_method
;
CrysAlis RED, Oxford Diffraction Ltd.,
Version 1.171.31.8 (release 12-01-2007 CrysAlis171 .NET)
(compiled Jan 12 2007,17:49:11)
;
_cell_angle_alpha 90.00
_cell_angle_beta 117.333(5)
_cell_angle_gamma 90.00
_cell_formula_units_Z 4
_cell_length_a 12.7037(5)
_cell_length_b 19.5075(6)
_cell_length_c 13.6703(6)
_cell_measurement_reflns_used 3820
_cell_measurement_temperature 173(2)
_cell_measurement_theta_max 32.4395
_cell_measurement_theta_min 3.3484
_cell_volume 3009.5(2)
_computing_cell_refinement
;
CrysAlis RED, Oxford Diffraction Ltd.,
Version 1.171.31.8 (release 12-01-2007 CrysAlis171 .NET)
(compiled Jan 12 2007,17:49:11)
;
_computing_data_collection
;
CrysAlis CCD, Oxford Diffraction Ltd.,
Version 1.171.31.8 (release 12-01-2007 CrysAlis171 .NET)
(compiled Jan 12 2007,17:49:11)
;
_computing_data_reduction
;
CrysAlis RED, Oxford Diffraction Ltd.,
Version 1.171.31.8 (release 12-01-2007 CrysAlis171 .NET)
(compiled Jan 12 2007,17:49:11)
;
_computing_publication_material 'SHELXL-97 (Sheldrick, 1997)'
_computing_structure_refinement 'SHELXL-97 (Sheldrick, 1997)'
_computing_structure_solution 'SHELXS-97 (Sheldrick, 1990)'
_diffrn_ambient_temperature 173(2)
_diffrn_measured_fraction_theta_full 0.970
_diffrn_measured_fraction_theta_max 0.970
_diffrn_measurement_device_type 'Oxford Diffraction Xcalibur S Sapphire'
_diffrn_measurement_method \w
_diffrn_radiation_monochromator graphite
_diffrn_radiation_source 'Enhance (Mo) x-ray Source'
_diffrn_radiation_type MoK\a
_diffrn_radiation_wavelength 0.71073
_diffrn_reflns_av_R_equivalents 0.0346
_diffrn_reflns_av_sigmaI/netI 0.0500
_diffrn_reflns_limit_h_max 15
_diffrn_reflns_limit_h_min -13
_diffrn_reflns_limit_k_max 23
_diffrn_reflns_limit_k_min -23
_diffrn_reflns_limit_l_max 16
_diffrn_reflns_limit_l_min -15
_diffrn_reflns_number 11533
_diffrn_reflns_theta_full 25.00
_diffrn_reflns_theta_max 25.00
_diffrn_reflns_theta_min 3.36
_exptl_absorpt_coefficient_mu 0.203
_exptl_absorpt_correction_T_max 1.00000
_exptl_absorpt_correction_T_min 0.96503
_exptl_absorpt_correction_type multi-scan
_exptl_absorpt_process_details
;
CrysAlisPro, Agilent Technologies,
Version 1.171.35.19 (release 27-10-2011 CrysAlis171 .NET)
(compiled Oct 27 2011,15:02:11)
empirical absorption correction using spherical harmonics,
 implemented in SCALE3 ABSPACK scaling algorithm.
;
_exptl_crystal_colour colorless
_exptl_crystal_density_diffrn 1.127
_exptl_crystal_description block
_exptl_crystal_F_000 1104
_exptl_crystal_size_max 0.453
_exptl_crystal_size_mid 0.391
_exptl_crystal_size_min 0.193
_refine_diff_density_max 0.396
_refine_diff_density_min -0.267
_refine_diff_density_rms 0.046
_refine_ls_extinction_method none
_refine_ls_goodness_of_fit_ref 1.069
_refine_ls_hydrogen_treatment mixed
_refine_ls_matrix_type full
_refine_ls_number_parameters 332
_refine_ls_number_reflns 5146
_refine_ls_number_restraints 4
_refine_ls_restrained_S_all 1.070
_refine_ls_R_factor_all 0.0662
_refine_ls_R_factor_gt 0.0485
_refine_ls_shift/su_max 0.000
_refine_ls_shift/su_mean 0.000
_refine_ls_structure_factor_coef Fsqd
_refine_ls_weighting_details 'calc w=1/[\s^2^(Fo^2^)+(0.0373P)^2^+1.5515P] where P=(Fo^2^+2Fc^2^)/3'
_refine_ls_weighting_scheme calc
_refine_ls_wR_factor_gt 0.0997
_refine_ls_wR_factor_ref 0.1066
_reflns_number_gt 4214
_reflns_number_total 5146
_reflns_threshold_expression >2sigma(I)
_cod_data_source_file ja4072699_si_002.cif
_cod_data_source_block d:\eigene~1\p21n
_cod_database_code 4120313

loop_
_symmetry_equiv_pos_as_xyz
'x, y, z'
'-x+1/2, y+1/2, -z+1/2'
'-x, -y, -z'
'x-1/2, -y-1/2, z-1/2'

loop_
_atom_site_label
_atom_site_type_symbol
_atom_site_fract_x
_atom_site_fract_y
_atom_site_fract_z
_atom_site_U_iso_or_equiv
_atom_site_adp_type
_atom_site_occupancy
_atom_site_symmetry_multiplicity
_atom_site_calc_flag
_atom_site_refinement_flags
Si1 Si 0.11962(5) 0.09132(3) 0.28177(5) 0.01677(15) Uani 1 1 d .
P2 P 0.15499(5) -0.02244(3) 0.30586(6) 0.03116(18) Uani 1 1 d D
P1 P 0.22511(7) 0.14425(4) 0.44290(6) 0.0455(2) Uani 1 1 d D
N1 N -0.03206(14) 0.10626(9) 0.22798(15) 0.0181(4) Uani 1 1 d .
N2 N 0.15674(14) 0.11811(9) 0.18103(15) 0.0188(4) Uani 1 1 d .
C7 C -0.14601(17) 0.04736(11) 0.31026(18) 0.0197(5) Uani 1 1 d .
C6 C -0.09298(17) 0.10759(11) 0.29493(18) 0.0182(5) Uani 1 1 d .
C11 C -0.10306(18) 0.17041(11) 0.34237(19) 0.0210(5) Uani 1 1 d .
C19 C 0.36877(19) 0.12649(11) 0.22539(19) 0.0229(5) Uani 1 1 d .
C18 C 0.26058(18) 0.15857(11) 0.19980(18) 0.0192(5) Uani 1 1 d .
C2 C -0.10405(18) 0.10566(11) 0.11150(19) 0.0211(5) Uani 1 1 d .
C15 C -0.14375(19) -0.02158(11) 0.2588(2) 0.0243(5) Uani 1 1 d .
H15 H -0.0911 -0.0174 0.2227 0.029 Uiso 1 1 calc R
C10 C -0.16418(19) 0.17095(12) 0.4045(2) 0.0258(5) Uani 1 1 d .
H10 H -0.1710 0.2127 0.4369 0.031 Uiso 1 1 calc R
C27 C 0.38657(19) 0.04901(12) 0.2379(2) 0.0260(5) Uani 1 1 d .
H27 H 0.3080 0.0274 0.2181 0.031 Uiso 1 1 calc R
C3 C -0.04447(19) 0.09764(12) 0.04290(19) 0.0245(5) Uani 1 1 d .
H3 H -0.0941 0.0850 -0.0314 0.029 Uiso 1 1 calc R
C12 C -0.0571(2) 0.23797(11) 0.3201(2) 0.0279(6) Uani 1 1 d .
H12 H 0.0057 0.2270 0.2977 0.033 Uiso 1 1 calc R
C4 C 0.07080(19) 0.10562(11) 0.07010(19) 0.0233(5) Uani 1 1 d .
C8 C -0.20620(18) 0.05148(12) 0.37299(19) 0.0250(5) Uani 1 1 d .
H8 H -0.2422 0.0114 0.3836 0.030 Uiso 1 1 calc R
C1 C -0.22250(19) 0.11269(13) 0.0640(2) 0.0310(6) Uani 1 1 d .
H1A H -0.2615 0.1183 0.1084 0.037 Uiso 1 1 calc R
H1B H -0.2672 0.1120 -0.0139 0.037 Uiso 1 1 calc R
C23 C 0.2484(2) 0.23032(12) 0.1889(2) 0.0270(5) Uani 1 1 d .
C9 C -0.21515(19) 0.11251(12) 0.4205(2) 0.0266(5) Uani 1 1 d .
H9 H -0.2561 0.1140 0.4637 0.032 Uiso 1 1 calc R
C20 C 0.4646(2) 0.16730(13) 0.2388(2) 0.0327(6) Uani 1 1 d .
H20 H 0.5387 0.1464 0.2562 0.039 Uiso 1 1 calc R
C29 C 0.4712(2) 0.03021(13) 0.3584(2) 0.0327(6) Uani 1 1 d .
H29A H 0.5506 0.0478 0.3779 0.049 Uiso 1 1 calc R
H29B H 0.4745 -0.0198 0.3668 0.049 Uiso 1 1 calc R
H29C H 0.4422 0.0506 0.4070 0.049 Uiso 1 1 calc R
C5 C 0.1160(2) 0.09890(14) -0.0132(2) 0.0357(6) Uani 1 1 d .
H5A H 0.1672 0.0585 0.0039 0.054 Uiso 1 1 calc R
H5B H 0.1614 0.1399 -0.0112 0.054 Uiso 1 1 calc R
H5C H 0.0490 0.0939 -0.0868 0.054 Uiso 1 1 calc R
C17 C -0.0948(2) -0.07871(12) 0.3457(2) 0.0339(6) Uani 1 1 d .
H17A H -0.0225 -0.0627 0.4090 0.051 Uiso 1 1 calc R
H17B H -0.0765 -0.1191 0.3137 0.051 Uiso 1 1 calc R
H17C H -0.1541 -0.0908 0.3698 0.051 Uiso 1 1 calc R
C22 C 0.3471(2) 0.26858(13) 0.2028(2) 0.0361(6) Uani 1 1 d .
H22 H 0.3406 0.3170 0.1954 0.043 Uiso 1 1 calc R
C28 C 0.4331(2) 0.01978(14) 0.1612(2) 0.0399(7) Uani 1 1 d .
H28A H 0.3790 0.0323 0.0849 0.060 Uiso 1 1 calc R
H28B H 0.4381 -0.0303 0.1681 0.060 Uiso 1 1 calc R
H28C H 0.5119 0.0386 0.1814 0.060 Uiso 1 1 calc R
C16 C -0.2683(2) -0.04211(13) 0.1706(2) 0.0344(6) Uani 1 1 d .
H16A H -0.3200 -0.0489 0.2052 0.052 Uiso 1 1 calc R
H16B H -0.2634 -0.0848 0.1351 0.052 Uiso 1 1 calc R
H16C H -0.3007 -0.0057 0.1152 0.052 Uiso 1 1 calc R
C21 C 0.4535(2) 0.23763(13) 0.2271(2) 0.0397(7) Uani 1 1 d .
H21 H 0.5195 0.2647 0.2359 0.048 Uiso 1 1 calc R
C24 C 0.1321(2) 0.26675(12) 0.1598(2) 0.0347(6) Uani 1 1 d .
H24 H 0.0775 0.2328 0.1677 0.042 Uiso 1 1 calc R
C13 C -0.0019(2) 0.28417(14) 0.4222(3) 0.0432(7) Uani 1 1 d .
H13A H -0.0638 0.2998 0.4409 0.065 Uiso 1 1 calc R
H13B H 0.0352 0.3239 0.4068 0.065 Uiso 1 1 calc R
H13C H 0.0581 0.2583 0.4842 0.065 Uiso 1 1 calc R
C26 C 0.1474(3) 0.32640(14) 0.2378(3) 0.0601(10) Uani 1 1 d .
H26A H 0.1956 0.3623 0.2279 0.090 Uiso 1 1 calc R
H26B H 0.1869 0.3100 0.3141 0.090 Uiso 1 1 calc R
H26C H 0.0695 0.3451 0.2216 0.090 Uiso 1 1 calc R
C14 C -0.1573(3) 0.27534(14) 0.2244(3) 0.0491(8) Uani 1 1 d .
H14A H -0.1867 0.2468 0.1582 0.074 Uiso 1 1 calc R
H14B H -0.1276 0.3188 0.2109 0.074 Uiso 1 1 calc R
H14C H -0.2220 0.2844 0.2430 0.074 Uiso 1 1 calc R
C25 C 0.0742(3) 0.29046(17) 0.0397(3) 0.0623(10) Uani 1 1 d .
H25A H 0.1259 0.3237 0.0292 0.093 Uiso 1 1 calc R
H25B H -0.0023 0.3120 0.0216 0.093 Uiso 1 1 calc R
H25C H 0.0618 0.2509 -0.0085 0.093 Uiso 1 1 calc R
H4 H 0.2743(10) -0.0158(12) 0.3793(18) 0.040(7) Uiso 1 1 d D
H5 H 0.124(2) -0.0264(13) 0.3912(16) 0.053(8) Uiso 1 1 d D
H2 H 0.331(2) 0.1118(19) 0.466(4) 0.138(17) Uiso 1 1 d D
H1 H 0.224(3) 0.2090(9) 0.403(3) 0.102(13) Uiso 1 1 d D

loop_
_atom_site_aniso_label
_atom_site_aniso_U_11
_atom_site_aniso_U_22
_atom_site_aniso_U_33
_atom_site_aniso_U_23
_atom_site_aniso_U_13
_atom_site_aniso_U_12
Si1 0.0149(3) 0.0187(3) 0.0172(3) 0.0003(3) 0.0078(2) -0.0006(2)
P2 0.0250(3) 0.0211(3) 0.0482(4) 0.0090(3) 0.0175(3) 0.0033(3)
P1 0.0418(4) 0.0572(5) 0.0256(4) -0.0155(4) 0.0052(3) -0.0085(4)
N1 0.0166(9) 0.0207(9) 0.0180(10) 0.0010(8) 0.0089(8) 0.0006(8)
N2 0.0179(9) 0.0207(9) 0.0187(10) 0.0007(8) 0.0092(8) -0.0014(8)
C7 0.0138(10) 0.0261(12) 0.0176(12) 0.0007(10) 0.0057(9) 0.0018(9)
C6 0.0121(9) 0.0237(12) 0.0178(11) 0.0015(10) 0.0059(9) 0.0013(9)
C11 0.0148(10) 0.0247(12) 0.0210(12) -0.0003(10) 0.0062(10) 0.0024(9)
C19 0.0221(11) 0.0253(12) 0.0213(12) 0.0015(10) 0.0100(10) -0.0025(10)
C18 0.0185(11) 0.0234(12) 0.0184(12) 0.0014(10) 0.0109(10) -0.0024(9)
C2 0.0201(11) 0.0201(11) 0.0209(12) 0.0008(10) 0.0077(10) -0.0005(9)
C15 0.0231(11) 0.0258(12) 0.0295(14) -0.0009(11) 0.0169(11) -0.0024(10)
C10 0.0218(11) 0.0290(13) 0.0265(13) -0.0036(11) 0.0111(10) 0.0041(10)
C27 0.0175(11) 0.0289(13) 0.0309(14) -0.0033(11) 0.0106(11) -0.0015(10)
C3 0.0237(11) 0.0315(13) 0.0156(11) -0.0015(10) 0.0067(10) -0.0017(10)
C12 0.0299(12) 0.0220(12) 0.0370(15) -0.0009(11) 0.0198(12) 0.0023(10)
C4 0.0251(11) 0.0252(12) 0.0197(12) -0.0006(10) 0.0104(10) -0.0024(10)
C8 0.0193(11) 0.0306(13) 0.0270(13) 0.0005(11) 0.0123(10) -0.0023(10)
C1 0.0213(12) 0.0466(16) 0.0229(13) 0.0042(12) 0.0081(11) 0.0025(11)
C23 0.0287(12) 0.0263(13) 0.0299(14) 0.0032(11) 0.0169(11) -0.0023(10)
C9 0.0210(11) 0.0392(14) 0.0258(13) 0.0015(11) 0.0160(11) 0.0042(11)
C20 0.0196(11) 0.0381(15) 0.0396(16) 0.0040(13) 0.0130(11) -0.0006(11)
C29 0.0245(12) 0.0318(14) 0.0389(15) 0.0051(12) 0.0121(12) 0.0006(11)
C5 0.0289(12) 0.0591(18) 0.0225(13) -0.0057(13) 0.0147(11) -0.0052(13)
C17 0.0353(14) 0.0263(13) 0.0474(17) 0.0043(12) 0.0253(13) -0.0015(11)
C22 0.0399(15) 0.0236(13) 0.0483(17) 0.0078(13) 0.0234(14) -0.0026(12)
C28 0.0348(14) 0.0431(16) 0.0451(17) -0.0057(14) 0.0212(13) 0.0062(13)
C16 0.0314(13) 0.0357(14) 0.0394(16) -0.0103(13) 0.0192(12) -0.0108(12)
C21 0.0278(13) 0.0381(15) 0.0519(18) 0.0062(14) 0.0173(13) -0.0115(12)
C24 0.0384(14) 0.0224(12) 0.0562(18) 0.0100(13) 0.0327(14) 0.0038(11)
C13 0.0480(16) 0.0352(15) 0.0535(19) -0.0165(14) 0.0294(15) -0.0119(13)
C26 0.075(2) 0.0267(15) 0.110(3) -0.0022(17) 0.070(2) -0.0025(15)
C14 0.0553(18) 0.0296(15) 0.055(2) 0.0118(15) 0.0194(16) 0.0043(14)
C25 0.0442(17) 0.068(2) 0.082(3) 0.045(2) 0.0343(18) 0.0265(16)

loop_
_atom_type_symbol
_atom_type_description
_atom_type_scat_dispersion_real
_atom_type_scat_dispersion_imag
_atom_type_scat_source
C C 0.0033 0.0016 'International Tables Vol C Tables 4.2.6.8 and 6.1.1.4'
H H 0.0000 0.0000 'International Tables Vol C Tables 4.2.6.8 and 6.1.1.4'
N N 0.0061 0.0033 'International Tables Vol C Tables 4.2.6.8 and 6.1.1.4'
Si Si 0.0817 0.0704 'International Tables Vol C Tables 4.2.6.8 and 6.1.1.4'
P P 0.1023 0.0942 'International Tables Vol C Tables 4.2.6.8 and 6.1.1.4'

loop_
_geom_angle_atom_site_label_1
_geom_angle_atom_site_label_2
_geom_angle_atom_site_label_3
_geom_angle
N2 Si1 N1 105.46(9)
N2 Si1 P1 112.69(7)
N1 Si1 P1 112.63(7)
N2 Si1 P2 107.73(7)
N1 Si1 P2 109.47(6)
P1 Si1 P2 108.72(4)
C2 N1 C6 116.87(16)
C2 N1 Si1 119.18(15)
C6 N1 Si1 123.08(14)
C4 N2 C18 118.02(18)
C4 N2 Si1 116.12(14)
C18 N2 Si1 125.47(15)
C8 C7 C6 118.5(2)
C8 C7 C15 117.9(2)
C6 C7 C15 123.5(2)
C7 C6 C11 120.0(2)
C7 C6 N1 120.54(19)
C11 C6 N1 119.46(19)
C10 C11 C6 118.6(2)
C10 C11 C12 119.2(2)
C6 C11 C12 122.1(2)
C20 C19 C18 118.4(2)
C20 C19 C27 118.4(2)
C18 C19 C27 123.25(19)
C19 C18 C23 121.18(19)
C19 C18 N2 120.52(19)
C23 C18 N2 118.28(18)
C1 C2 N1 122.7(2)
C1 C2 C3 119.8(2)
N1 C2 C3 117.55(18)
C7 C15 C17 111.7(2)
C7 C15 C16 111.17(18)
C17 C15 C16 108.83(19)
C9 C10 C11 121.7(2)
C19 C27 C28 112.1(2)
C19 C27 C29 110.52(19)
C28 C27 C29 110.13(19)
C4 C3 C2 129.1(2)
C14 C12 C11 109.75(19)
C14 C12 C13 110.6(2)
C11 C12 C13 112.5(2)
C3 C4 N2 121.3(2)
C3 C4 C5 121.9(2)
N2 C4 C5 116.76(19)
C9 C8 C7 121.7(2)
C22 C23 C18 118.0(2)
C22 C23 C24 119.4(2)
C18 C23 C24 122.59(19)
C10 C9 C8 119.5(2)
C21 C20 C19 121.1(2)
C21 C22 C23 121.4(2)
C22 C21 C20 120.0(2)
C23 C24 C25 110.7(2)
C23 C24 C26 112.1(2)
C25 C24 C26 111.3(2)

loop_
_geom_bond_atom_site_label_1
_geom_bond_atom_site_label_2
_geom_bond_distance
Si1 N2 1.7287(19)
Si1 N1 1.7429(17)
Si1 P1 2.2368(9)
Si1 P2 2.2581(9)
N1 C2 1.426(3)
N1 C6 1.445(3)
N2 C4 1.425(3)
N2 C18 1.455(3)
C7 C8 1.389(3)
C7 C6 1.417(3)
C7 C15 1.524(3)
C6 C11 1.420(3)
C11 C10 1.390(3)
C11 C12 1.528(3)
C19 C20 1.394(3)
C19 C18 1.400(3)
C19 C27 1.526(3)
C18 C23 1.409(3)
C2 C1 1.344(3)
C2 C3 1.459(3)
C15 C17 1.537(3)
C15 C16 1.538(3)
C10 C9 1.377(3)
C27 C28 1.531(3)
C27 C29 1.541(3)
C3 C4 1.344(3)
C12 C14 1.527(4)
C12 C13 1.534(4)
C4 C5 1.498(3)
C8 C9 1.385(3)
C23 C22 1.394(3)
C23 C24 1.520(3)
C20 C21 1.381(3)
C22 C21 1.376(3)
C24 C25 1.529(4)
C24 C26 1.530(4)
